data_2222609
loop_
_publ_author_name
'Li, Jun-Hua'
'Nie, Jing-Jing'
'Xu, Duan-Jun'

_publ_section_title
;
 Bis(3-hydroxypyridine-\k<i>N</i>)bis(3-nitrobenzoato-\k<i>O</i>)zinc(II)
;
_journal_coeditor_code BX2223
_journal_issue 8
_journal_name_full 'Acta Crystallographica Section E'
_journal_page_first m927
_journal_paper_doi 10.1107/S1600536809027147
_journal_volume 65
_journal_year 2009
_chemical_formula_iupac '[Zn (C7 H4 N O4)2 (C5 H5 N O)2]'
_chemical_formula_moiety 'C24 H18 N4 O10 Zn'
_chemical_formula_sum 'C24 H18 N4 O10 Zn'
_chemical_formula_weight 587.79
_chemical_name_systematic
;
Bis(3-hydroxypyridine-\k<i>N</i>)bis(3-nitrobenzoato-\k<i>O</i>)zinc(II)
;
_space_group_IT_number 15
_symmetry_cell_setting monoclinic
_symmetry_space_group_name_Hall '-C 2yc'
_symmetry_space_group_name_H-M 'C 1 2/c 1'
_atom_sites_solution_hydrogens geom
_atom_sites_solution_primary direct
_atom_sites_solution_secondary difmap
_audit_creation_method SHELXL97
_cell_angle_alpha 90.00
_cell_angle_beta 111.584(5)
_cell_angle_gamma 90.00
_cell_formula_units_Z 4
_cell_length_a 22.992(4)
_cell_length_b 7.2412(12)
_cell_length_c 15.797(3)
_cell_measurement_reflns_used 2092
_cell_measurement_temperature 294(2)
_cell_measurement_theta_max 25.0
_cell_measurement_theta_min 2.0
_cell_volume 2445.6(8)
_computing_cell_refinement 'PROCESS-AUTO (Rigaku, 1998)'
_computing_data_collection 'PROCESS-AUTO (Rigaku, 1998)'
_computing_data_reduction 'CrystalStructure (Rigaku/MSC, 2002)'
_computing_molecular_graphics 'ORTEP-3 for Windows (Farrugia, 1997)'
_computing_publication_material 'WinGX (Farrugia, 1999)'
_computing_structure_refinement 'SHELXL97 (Sheldrick, 2008)'
_computing_structure_solution 'SIR92 (Altomare <i>et al.</i>,  1993)'
_diffrn_ambient_temperature 294(2)
_diffrn_detector_area_resol_mean 10.0
_diffrn_measured_fraction_theta_full 0.986
_diffrn_measured_fraction_theta_max 0.986
_diffrn_measurement_device_type 'Rigaku R-AXIS RAPID IP'
_diffrn_measurement_method \w
_diffrn_radiation_monochromator graphite
_diffrn_radiation_source 'fine-focus sealed tube'
_diffrn_radiation_type MoK\a
_diffrn_radiation_wavelength 0.71073
_diffrn_reflns_av_R_equivalents 0.0230
_diffrn_reflns_av_sigmaI/netI 0.0185
_diffrn_reflns_limit_h_max 27
_diffrn_reflns_limit_h_min -27
_diffrn_reflns_limit_k_max 8
_diffrn_reflns_limit_k_min -7
_diffrn_reflns_limit_l_max 18
_diffrn_reflns_limit_l_min -18
_diffrn_reflns_number 10172
_diffrn_reflns_theta_full 25.20
_diffrn_reflns_theta_max 25.20
_diffrn_reflns_theta_min 1.91
_diffrn_standards_interval_count 0
_diffrn_standards_interval_time 0
_diffrn_standards_number 0
_exptl_absorpt_coefficient_mu 1.071
_exptl_absorpt_correction_T_max 0.770
_exptl_absorpt_correction_T_min 0.655
_exptl_absorpt_correction_type multi-scan
_exptl_absorpt_process_details '(ABSCOR; Higashi, 1995)'
_exptl_crystal_colour colourless
_exptl_crystal_density_diffrn 1.596
_exptl_crystal_density_method 'not measured'
_exptl_crystal_description block
_exptl_crystal_F_000 1200
_exptl_crystal_size_max 0.33
_exptl_crystal_size_mid 0.30
_exptl_crystal_size_min 0.24
_refine_diff_density_max 0.224
_refine_diff_density_min -0.367
_refine_ls_extinction_method none
_refine_ls_goodness_of_fit_ref 1.175
_refine_ls_hydrogen_treatment constr
_refine_ls_matrix_type full
_refine_ls_number_parameters 177
_refine_ls_number_reflns 2179
_refine_ls_number_restraints 0
_refine_ls_restrained_S_all 1.175
_refine_ls_R_factor_all 0.0296
_refine_ls_R_factor_gt 0.0276
_refine_ls_shift/su_max 0.000
_refine_ls_shift/su_mean 0.000
_refine_ls_structure_factor_coef Fsqd
_refine_ls_weighting_details 'calc w = 1/[\s^2^(Fo^2^)+(0.0461P)^2^+1.01P] where P=(Fo^2^+2Fc^2^)/3'
_refine_ls_weighting_scheme calc
_refine_ls_wR_factor_gt 0.0787
_refine_ls_wR_factor_ref 0.0796
_reflns_number_gt 2038
_reflns_number_total 2179
_reflns_threshold_expression I>2\s(I)
_cod_data_source_file bx2223.cif
_cod_data_source_block I
_cod_original_sg_symbol_H-M 'C 2/c'
_cod_database_code 2222609
_cod_database_fobs_code 2222609

loop_
_symmetry_equiv_pos_as_xyz
'x, y, z'
'-x, y, -z+1/2'
'x+1/2, y+1/2, z'
'-x+1/2, y+1/2, -z+1/2'
'-x, -y, -z'
'x, -y, z-1/2'
'-x+1/2, -y+1/2, -z'
'x+1/2, -y+1/2, z-1/2'

loop_
_atom_site_type_symbol
_atom_site_label
_atom_site_fract_x
_atom_site_fract_y
_atom_site_fract_z
_atom_site_U_iso_or_equiv
_atom_site_adp_type
_atom_site_calc_flag
_atom_site_refinement_flags
_atom_site_occupancy
_atom_site_disorder_assembly
_atom_site_disorder_group
Zn Zn 0.5000 0.60825(4) 0.2500 0.03308(13) Uani d S 1 . .
N N1 0.51519(7) 0.4295(2) 0.15973(11) 0.0353(4) Uani d . 1 . .
N N2 0.76573(8) 0.9962(2) 0.57621(11) 0.0428(4) Uani d . 1 . .
O O1 0.41195(6) 0.2005(2) -0.04113(10) 0.0502(4) Uani d . 1 . .
H H1A 0.4151 0.1741 -0.0959 0.075 Uiso d R 1 . .
O O2 0.57415(6) 0.7413(2) 0.32834(9) 0.0430(3) Uani d . 1 . .
O O3 0.57500(8) 0.8529(3) 0.19867(10) 0.0582(4) Uani d . 1 . .
O O4 0.73267(8) 0.9305(3) 0.61402(11) 0.0597(4) Uani d . 1 . .
O O5 0.81810(8) 1.0587(3) 0.61763(12) 0.0639(5) Uani d . 1 . .
C C1 0.46440(9) 0.3618(3) 0.09435(13) 0.0376(4) Uani d . 1 . .
H H1 0.4256 0.3830 0.0983 0.045 Uiso calc R 1 . .
C C2 0.46675(9) 0.2612(3) 0.02073(12) 0.0360(4) Uani d . 1 . .
C C3 0.52475(9) 0.2297(3) 0.01547(13) 0.0386(4) Uani d . 1 . .
H H3 0.5283 0.1659 -0.0335 0.046 Uiso calc R 1 . .
C C4 0.57718(9) 0.2956(3) 0.08477(14) 0.0442(5) Uani d . 1 . .
H H4 0.6166 0.2729 0.0834 0.053 Uiso calc R 1 . .
C C5 0.57162(9) 0.3943(3) 0.15562(14) 0.0402(5) Uani d . 1 . .
H H5 0.6075 0.4377 0.2016 0.048 Uiso calc R 1 . .
C C6 0.59870(9) 0.8367(3) 0.28242(13) 0.0376(4) Uani d . 1 . .
C C7 0.66049(9) 0.9261(3) 0.33534(13) 0.0341(4) Uani d . 1 . .
C C8 0.68297(9) 0.9269(3) 0.43004(13) 0.0341(4) Uani d . 1 . .
H H8 0.6590 0.8799 0.4613 0.041 Uiso calc R 1 . .
C C9 0.74167(9) 0.9988(3) 0.47648(12) 0.0355(4) Uani d . 1 . .
C C10 0.77887(9) 1.0701(3) 0.43250(15) 0.0434(5) Uani d . 1 . .
H H10 0.8185 1.1168 0.4654 0.052 Uiso calc R 1 . .
C C11 0.75552(11) 1.0701(3) 0.33837(16) 0.0491(5) Uani d . 1 . .
H H11 0.7795 1.1182 0.3073 0.059 Uiso calc R 1 . .
C C12 0.69704(10) 0.9994(3) 0.29032(14) 0.0426(5) Uani d . 1 . .
H H12 0.6818 1.0006 0.2270 0.051 Uiso calc R 1 . .

loop_
_atom_site_aniso_label
_atom_site_aniso_U_11
_atom_site_aniso_U_22
_atom_site_aniso_U_33
_atom_site_aniso_U_12
_atom_site_aniso_U_13
_atom_site_aniso_U_23
Zn 0.03108(18) 0.0418(2) 0.02401(18) 0.000 0.00732(12) 0.000
N1 0.0354(8) 0.0405(9) 0.0294(8) 0.0019(7) 0.0112(7) -0.0008(6)
N2 0.0417(9) 0.0484(11) 0.0331(9) 0.0088(8) 0.0074(8) -0.0057(7)
O1 0.0417(8) 0.0636(10) 0.0403(8) -0.0044(7) 0.0091(6) -0.0163(7)
O2 0.0361(7) 0.0557(9) 0.0345(7) -0.0105(6) 0.0097(6) -0.0003(6)
O3 0.0593(10) 0.0789(11) 0.0279(8) -0.0163(8) 0.0061(7) -0.0030(7)
O4 0.0613(10) 0.0864(13) 0.0321(8) 0.0003(9) 0.0181(8) -0.0025(8)
O5 0.0444(9) 0.0838(12) 0.0466(9) -0.0016(8) -0.0031(7) -0.0135(9)
C1 0.0326(9) 0.0459(11) 0.0346(10) 0.0012(8) 0.0128(8) -0.0037(8)
C2 0.0387(10) 0.0363(10) 0.0311(9) -0.0001(8) 0.0107(8) -0.0001(8)
C3 0.0471(11) 0.0372(10) 0.0358(10) 0.0031(8) 0.0201(9) -0.0017(8)
C4 0.0369(10) 0.0519(13) 0.0477(12) 0.0064(9) 0.0203(9) -0.0001(10)
C5 0.0323(9) 0.0470(12) 0.0376(11) 0.0017(8) 0.0086(8) -0.0014(8)
C6 0.0374(10) 0.0423(11) 0.0313(10) -0.0018(8) 0.0106(8) -0.0048(8)
C7 0.0366(10) 0.0374(10) 0.0292(9) -0.0012(8) 0.0131(8) -0.0014(7)
C8 0.0339(9) 0.0399(10) 0.0310(10) -0.0013(8) 0.0148(8) -0.0011(7)
C9 0.0359(9) 0.0382(10) 0.0310(10) 0.0033(8) 0.0106(8) -0.0036(8)
C10 0.0329(10) 0.0482(12) 0.0478(12) -0.0067(9) 0.0133(9) -0.0054(9)
C11 0.0477(12) 0.0589(14) 0.0498(13) -0.0082(10) 0.0287(10) 0.0030(10)
C12 0.0491(11) 0.0501(12) 0.0322(10) -0.0043(9) 0.0193(9) 0.0011(9)

loop_
_atom_type_symbol
_atom_type_description
_atom_type_scat_dispersion_real
_atom_type_scat_dispersion_imag
_atom_type_scat_source
C C 0.0033 0.0016 'International Tables Vol C Tables 4.2.6.8 and 6.1.1.4'
H H 0.0000 0.0000 'International Tables Vol C Tables 4.2.6.8 and 6.1.1.4'
N N 0.0061 0.0033 'International Tables Vol C Tables 4.2.6.8 and 6.1.1.4'
O O 0.0106 0.0060 'International Tables Vol C Tables 4.2.6.8 and 6.1.1.4'
Zn Zn 0.2839 1.4301 'International Tables Vol C Tables 4.2.6.8 and 6.1.1.4'

loop_
_geom_angle_atom_site_label_1
_geom_angle_atom_site_label_2
_geom_angle_atom_site_label_3
_geom_angle_site_symmetry_1
_geom_angle_site_symmetry_3
_geom_angle
_geom_angle_publ_flag
O2 Zn O2 . 2_655 120.90(9) ?
O2 Zn N1 . . 114.84(6) ?
O2 Zn N1 2_655 . 101.72(6) ?
O2 Zn N1 . 2_655 101.72(6) ?
O2 Zn N1 2_655 2_655 114.84(6) ?
N1 Zn N1 . 2_655 101.64(9) ?
C1 N1 C5 . . 118.48(16) ?
C1 N1 Zn . . 116.48(12) ?
C5 N1 Zn . . 124.53(13) ?
O4 N2 O5 . . 123.22(18) ?
O4 N2 C9 . . 118.26(17) ?
O5 N2 C9 . . 118.52(18) ?
C2 O1 H1A . . 112.0 ?
C6 O2 Zn . . 111.90(12) ?
N1 C1 C2 . . 123.20(17) ?
N1 C1 H1 . . 118.4 ?
C2 C1 H1 . . 118.4 ?
O1 C2 C3 . . 124.38(17) ?
O1 C2 C1 . . 117.54(17) ?
C3 C2 C1 . . 118.08(17) ?
C4 C3 C2 . . 118.33(17) ?
C4 C3 H3 . . 120.8 ?
C2 C3 H3 . . 120.8 ?
C5 C4 C3 . . 120.66(18) ?
C5 C4 H4 . . 119.7 ?
C3 C4 H4 . . 119.7 ?
N1 C5 C4 . . 121.20(18) ?
N1 C5 H5 . . 119.4 ?
C4 C5 H5 . . 119.4 ?
O3 C6 O2 . . 123.17(18) ?
O3 C6 C7 . . 120.52(18) ?
O2 C6 C7 . . 116.28(16) ?
C12 C7 C8 . . 119.53(18) ?
C12 C7 C6 . . 120.34(17) ?
C8 C7 C6 . . 120.03(17) ?
C9 C8 C7 . . 118.50(17) ?
C9 C8 H8 . . 120.8 ?
C7 C8 H8 . . 120.8 ?
C8 C9 C10 . . 122.55(18) ?
C8 C9 N2 . . 118.40(17) ?
C10 C9 N2 . . 119.04(17) ?
C11 C10 C9 . . 118.19(19) ?
C11 C10 H10 . . 120.9 ?
C9 C10 H10 . . 120.9 ?
C12 C11 C10 . . 120.46(19) ?
C12 C11 H11 . . 119.8 ?
C10 C11 H11 . . 119.8 ?
C11 C12 C7 . . 120.76(19) ?
C11 C12 H12 . . 119.6 ?
C7 C12 H12 . . 119.6 ?

loop_
_geom_bond_atom_site_label_1
_geom_bond_atom_site_label_2
_geom_bond_site_symmetry_2
_geom_bond_distance
_geom_bond_publ_flag
Zn N1 . 2.0486(16) y
Zn N1 2_655 2.0486(16) ?
Zn O2 . 1.9527(13) y
Zn O2 2_655 1.9527(13) ?
N1 C1 . 1.335(2) ?
N1 C5 . 1.347(3) ?
N2 O4 . 1.223(2) ?
N2 O5 . 1.226(2) ?
N2 C9 . 1.465(3) ?
O1 C2 . 1.353(2) ?
O1 H1A . 0.9147 ?
O2 C6 . 1.274(2) ?
O3 C6 . 1.237(2) ?
C1 C2 . 1.390(3) ?
C1 H1 . 0.9300 ?
C2 C3 . 1.385(3) ?
C3 C4 . 1.381(3) ?
C3 H3 . 0.9300 ?
C4 C5 . 1.373(3) ?
C4 H4 . 0.9300 ?
C5 H5 . 0.9300 ?
C6 C7 . 1.504(3) ?
C7 C12 . 1.390(3) ?
C7 C8 . 1.392(3) ?
C8 C9 . 1.379(3) ?
C8 H8 . 0.9300 ?
C9 C10 . 1.385(3) ?
C10 C11 . 1.383(3) ?
C10 H10 . 0.9300 ?
C11 C12 . 1.377(3) ?
C11 H11 . 0.9300 ?
C12 H12 . 0.9300 ?

loop_
_geom_hbond_atom_site_label_D
_geom_hbond_atom_site_label_H
_geom_hbond_atom_site_label_A
_geom_hbond_site_symmetry_A
_geom_hbond_distance_DH
_geom_hbond_distance_HA
_geom_hbond_distance_DA
_geom_hbond_angle_DHA
_geom_hbond_publ_flag
O1 H1A O3 5_665 0.91 1.73 2.642(2) 174 y

loop_
_geom_torsion_atom_site_label_1
_geom_torsion_atom_site_label_2
_geom_torsion_atom_site_label_3
_geom_torsion_atom_site_label_4
_geom_torsion_site_symmetry_1
_geom_torsion_site_symmetry_2
_geom_torsion_site_symmetry_3
_geom_torsion_site_symmetry_4
_geom_torsion
_geom_torsion_publ_flag
O2 Zn N1 C1 . . . . -168.19(13) ?
O2 Zn N1 C1 2_655 . . . -35.82(15) ?
N1 Zn N1 C1 2_655 . . . 82.92(14) ?
O2 Zn N1 C5 . . . . 3.54(18) ?
O2 Zn N1 C5 2_655 . . . 135.91(16) ?
N1 Zn N1 C5 2_655 . . . -105.36(17) ?
O2 Zn O2 C6 2_655 . . . -63.65(13) ?
N1 Zn O2 C6 . . . . 58.89(15) ?
N1 Zn O2 C6 2_655 . . . 167.73(14) ?
C5 N1 C1 C2 . . . . -1.9(3) ?
Zn N1 C1 C2 . . . . 170.31(15) ?
N1 C1 C2 O1 . . . . -179.81(18) ?
N1 C1 C2 C3 . . . . 0.2(3) ?
O1 C2 C3 C4 . . . . -178.31(19) ?
C1 C2 C3 C4 . . . . 1.7(3) ?
C2 C3 C4 C5 . . . . -1.9(3) ?
C1 N1 C5 C4 . . . . 1.8(3) ?
Zn N1 C5 C4 . . . . -169.79(15) ?
C3 C4 C5 N1 . . . . 0.1(3) ?
Zn O2 C6 O3 . . . . 5.2(3) ?
Zn O2 C6 C7 . . . . -172.72(13) ?
O3 C6 C7 C12 . . . . -11.6(3) ?
O2 C6 C7 C12 . . . . 166.42(19) ?
O3 C6 C7 C8 . . . . 171.9(2) ?
O2 C6 C7 C8 . . . . -10.1(3) ?
C12 C7 C8 C9 . . . . -0.9(3) ?
C6 C7 C8 C9 . . . . 175.64(17) ?
C7 C8 C9 C10 . . . . 0.1(3) ?
C7 C8 C9 N2 . . . . -178.86(17) ?
O4 N2 C9 C8 . . . . 0.0(3) ?
O5 N2 C9 C8 . . . . 179.42(18) ?
O4 N2 C9 C10 . . . . -179.00(19) ?
O5 N2 C9 C10 . . . . 0.4(3) ?
C8 C9 C10 C11 . . . . 0.6(3) ?
N2 C9 C10 C11 . . . . 179.55(19) ?
C9 C10 C11 C12 . . . . -0.5(3) ?
C10 C11 C12 C7 . . . . -0.3(3) ?
C8 C7 C12 C11 . . . . 1.0(3) ?
C6 C7 C12 C11 . . . . -175.53(19) ?
